data_7109000
loop_
_publ_author_name
'Aseem Mishra'
'Anurag Misra'
'T. Sri Vaishnavi'
'Chaitanya Thota'
'Madhvi Gupta'
'Suryanarayanarao Ramakumar'
'Virander Singh Chauhan'

_publ_section_title
;
 Conformationally restricted short peptides inhibit human islet amyloid
 polypeptide (hIAPP) fibrillization
;
_journal_name_full Chem.Commun.
_journal_page_first 2688
_journal_paper_doi 10.1039/c3cc38982k
_journal_volume 49
_journal_year 2013
_chemical_formula_moiety 'C29 H37 N5 O6, 2(H2 O1)'
_chemical_formula_sum 'C29 H41 N5 O8'
_chemical_formula_weight 551.64
_chemical_name_common 'PEPSEQ A=5 PHE-GLY-ALA-PHE*-ILE'
_chemical_name_systematic 'Phenyl-Glycyl-Alanyl-(\a,\b-dehydrophenylalanyl)-Isoleucine dihydrate'
_space_group_IT_number 4
_symmetry_cell_setting monoclinic
_symmetry_Int_Tables_number 4
_symmetry_space_group_name_Hall 'P 2yb'
_symmetry_space_group_name_H-M 'P 1 21 1'
_atom_sites_solution_hydrogens geom
_atom_sites_solution_primary direct
_atom_sites_solution_secondary difmap
_audit_creation_method SHELXL-97
_cell_angle_alpha 90.00
_cell_angle_beta 104.071(9)
_cell_angle_gamma 90.00
_cell_formula_units_Z 2
_cell_length_a 12.895(2)
_cell_length_b 9.0534(16)
_cell_length_c 13.089(2)
_cell_measurement_temperature 100(2)
_cell_volume 1482.2(4)
_computing_cell_refinement 'SAINTPLUS (BRUKER-AXS)'
_computing_data_collection 'KAPPA APEX II (BRUKER-AXS)'
_computing_data_reduction 'SAINTPLUS (BRUKER-AXS)'
_computing_structure_refinement 'SHELXL-97 (Sheldrick, 1997)'
_computing_structure_solution 'SHELXS-97 (Sheldrick, 2008)'
_diffrn_ambient_temperature 100(2)
_diffrn_measured_fraction_theta_full 0.996
_diffrn_measured_fraction_theta_max 0.996
_diffrn_measurement_device_type 'Bruker Kappa APEX II CCD detector'
_diffrn_measurement_method '\f and \w scans'
_diffrn_radiation_monochromator graphite
_diffrn_radiation_probe x-ray
_diffrn_radiation_source 'fine-focus sealed tube'
_diffrn_radiation_type MoK\a
_diffrn_radiation_wavelength 0.71073
_diffrn_reflns_av_R_equivalents 0.1060
_diffrn_reflns_av_sigmaI/netI 0.1231
_diffrn_reflns_limit_h_max 15
_diffrn_reflns_limit_h_min -14
_diffrn_reflns_limit_k_max 6
_diffrn_reflns_limit_k_min -10
_diffrn_reflns_limit_l_max 15
_diffrn_reflns_limit_l_min -15
_diffrn_reflns_number 11784
_diffrn_reflns_theta_full 24.51
_diffrn_reflns_theta_max 24.51
_diffrn_reflns_theta_min 1.63
_exptl_absorpt_coefficient_mu 0.097
_exptl_absorpt_correction_T_max 0.9990
_exptl_absorpt_correction_T_min 0.9809
_exptl_crystal_colour Colourless
_exptl_crystal_density_diffrn 1.317
_exptl_crystal_density_method 'not measured'
_exptl_crystal_F_000 628
_exptl_crystal_recrystallization_method
'0.2 M Ammonium sulphate; 0.1M Sodium cacodylate trihydrate; pH 6.5; PEG 8000-30%(w/v) '
_exptl_crystal_size_max 0.20
_exptl_crystal_size_mid 0.04
_exptl_crystal_size_min 0.01
_refine_diff_density_max 0.210
_refine_diff_density_min -0.235
_refine_diff_density_rms 0.053
_refine_ls_abs_structure_details 'Flack H D (1983), Acta Cryst. A39, 876-881'
_refine_ls_abs_structure_Flack -0.7(17)
_refine_ls_extinction_coef 0.0108(15)
_refine_ls_extinction_expression Fc^*^=kFc[1+0.001xFc^2^\l^3^/sin(2\q)]^-1/4^
_refine_ls_extinction_method SHELXL
_refine_ls_goodness_of_fit_ref 0.978
_refine_ls_hydrogen_treatment mixed
_refine_ls_matrix_type full
_refine_ls_number_parameters 396
_refine_ls_number_reflns 4024
_refine_ls_number_restraints 1
_refine_ls_restrained_S_all 0.978
_refine_ls_R_factor_all 0.1030
_refine_ls_R_factor_gt 0.0502
_refine_ls_shift/su_max 0.001
_refine_ls_shift/su_mean 0.000
_refine_ls_structure_factor_coef Fsqd
_refine_ls_weighting_details 'calc w=1/[\s^2^(Fo^2^)+(0.0249P)^2^+0.0000P] where P=(Fo^2^+2Fc^2^)/3'
_refine_ls_weighting_scheme calc
_refine_ls_wR_factor_gt 0.0892
_refine_ls_wR_factor_ref 0.1067
_reflns_number_gt 2612
_reflns_number_total 4024
_reflns_threshold_expression >2sigma(I)
_cod_data_source_file c3cc38982k.txt
_cod_data_source_block fgadfi
_cod_original_cell_volume 1482.2(5)
_cod_original_sg_symbol_H-M 'P 21'
_cod_database_code 7109000

loop_
_symmetry_equiv_pos_as_xyz
'x, y, z'
'-x, y+1/2, -z'

loop_
_atom_site_label
_atom_site_type_symbol
_atom_site_fract_x
_atom_site_fract_y
_atom_site_fract_z
_atom_site_U_iso_or_equiv
_atom_site_adp_type
_atom_site_occupancy
_atom_site_symmetry_multiplicity
_atom_site_calc_flag
_atom_site_refinement_flags
N1 N 0.5710(3) 0.5656(4) 0.4948(3) 0.0229(10) Uani 1 1 d .
H1A H 0.5744 0.6302 0.5488 0.034 Uiso 1 1 calc R
H1B H 0.5845 0.4726 0.5210 0.034 Uiso 1 1 calc R
H1C H 0.5045 0.5688 0.4507 0.034 Uiso 1 1 calc R
C1A C 0.6522(4) 0.6072(5) 0.4357(4) 0.0219(12) Uani 1 1 d .
H1A1 H 0.6376 0.7095 0.4071 0.026 Uiso 1 1 calc R
C1' C 0.6414(4) 0.4986(6) 0.3456(4) 0.0220(12) Uani 1 1 d .
O1' O 0.6234(3) 0.3689(4) 0.3579(3) 0.0271(9) Uani 1 1 d .
C1B C 0.7616(4) 0.6021(5) 0.5130(4) 0.0263(13) Uani 1 1 d .
H1B1 H 0.7639 0.6785 0.5676 0.032 Uiso 1 1 calc R
H1B2 H 0.7703 0.5048 0.5485 0.032 Uiso 1 1 calc R
C1G C 0.8552(4) 0.6265(5) 0.4635(4) 0.0257(13) Uani 1 1 d .
C1D1 C 0.8560(4) 0.7290(5) 0.3859(4) 0.0301(14) Uani 1 1 d .
H1D1 H 0.7952 0.7901 0.3607 0.036 Uiso 1 1 calc R
C1D2 C 0.9475(4) 0.5421(6) 0.5023(4) 0.0301(14) Uani 1 1 d .
H1D2 H 0.9484 0.4704 0.5555 0.036 Uiso 1 1 calc R
C1E1 C 0.9453(4) 0.7440(6) 0.3438(4) 0.0344(14) Uani 1 1 d .
H1E1 H 0.9433 0.8108 0.2874 0.041 Uiso 1 1 calc R
C1E2 C 1.0382(4) 0.5627(6) 0.4632(4) 0.0329(14) Uani 1 1 d .
H1E2 H 1.1013 0.5076 0.4917 0.039 Uiso 1 1 calc R
C1Z C 1.0360(5) 0.6625(6) 0.3838(4) 0.0362(15) Uani 1 1 d .
H1Z H 1.0972 0.6753 0.3564 0.043 Uiso 1 1 calc R
N2 N 0.6534(3) 0.5532(4) 0.2548(3) 0.0191(10) Uani 1 1 d .
H2 H 0.6574 0.6494 0.2471 0.023 Uiso 1 1 calc R
C2A C 0.6598(4) 0.4564(5) 0.1683(4) 0.0231(12) Uani 1 1 d .
H2A1 H 0.7062 0.3717 0.1975 0.028 Uiso 1 1 calc R
H2A2 H 0.6956 0.5109 0.1210 0.028 Uiso 1 1 calc R
C2' C 0.5568(4) 0.3970(5) 0.1037(4) 0.0188(12) Uani 1 1 d .
O2' O 0.5590(2) 0.3023(3) 0.0360(2) 0.0226(8) Uani 1 1 d .
N3 N 0.4635(3) 0.4448(4) 0.1199(3) 0.0213(10) Uani 1 1 d .
H3 H 0.4608 0.5205 0.1613 0.026 Uiso 1 1 calc R
C3A C 0.3669(4) 0.3663(5) 0.0661(4) 0.0213(12) Uani 1 1 d .
H3A H 0.3766 0.2600 0.0870 0.026 Uiso 1 1 calc R
C3' C 0.3480(4) 0.3736(5) -0.0521(4) 0.0210(12) Uani 1 1 d .
O3' O 0.3075(3) 0.2698(4) -0.1075(3) 0.0291(9) Uani 1 1 d .
C3B C 0.2704(4) 0.4238(6) 0.1019(4) 0.0276(13) Uani 1 1 d .
H3B1 H 0.2846 0.4176 0.1788 0.041 Uiso 1 1 calc R
H3B2 H 0.2075 0.3639 0.0701 0.041 Uiso 1 1 calc R
H3B3 H 0.2569 0.5269 0.0799 0.041 Uiso 1 1 calc R
N4 N 0.3717(3) 0.5001(4) -0.0941(3) 0.0196(9) Uani 1 1 d .
H4 H 0.3989 0.5731 -0.0516 0.023 Uiso 1 1 calc R
C4A C 0.3548(4) 0.5216(5) -0.2050(4) 0.0185(11) Uani 1 1 d .
C4' C 0.4458(4) 0.4793(5) -0.2530(4) 0.0200(12) Uani 1 1 d .
O4' O 0.4384(3) 0.4914(4) -0.3486(2) 0.0281(9) Uani 1 1 d .
C4B C 0.2679(4) 0.5791(5) -0.2665(4) 0.0219(12) Uani 1 1 d .
H4B H 0.2702 0.5936 -0.3378 0.026 Uiso 1 1 calc R
C4G C 0.1671(4) 0.6242(5) -0.2401(4) 0.0221(12) Uani 1 1 d .
C4D1 C 0.1273(4) 0.5554(6) -0.1630(4) 0.0289(14) Uani 1 1 d .
H4D1 H 0.1666 0.4779 -0.1223 0.035 Uiso 1 1 calc R
C4D2 C 0.1074(4) 0.7382(6) -0.2978(4) 0.0282(13) Uani 1 1 d .
H4D2 H 0.1331 0.7863 -0.3513 0.034 Uiso 1 1 calc R
C4E1 C 0.0305(4) 0.5996(6) -0.1452(4) 0.0337(14) Uani 1 1 d .
H4E1 H 0.0036 0.5517 -0.0925 0.040 Uiso 1 1 calc R
C4E2 C 0.0117(4) 0.7821(6) -0.2784(4) 0.0329(14) Uani 1 1 d .
H4E2 H -0.0275 0.8611 -0.3175 0.040 Uiso 1 1 calc R
C4Z C -0.0268(4) 0.7115(6) -0.2029(4) 0.0327(14) Uani 1 1 d .
H4Z H -0.0934 0.7404 -0.1904 0.039 Uiso 1 1 calc R
N5 N 0.5355(3) 0.4301(4) -0.1876(3) 0.0216(10) Uani 1 1 d .
H5 H 0.5396 0.4201 -0.1199 0.026 Uiso 1 1 calc R
C5A C 0.6274(4) 0.3930(5) -0.2313(4) 0.0190(12) Uani 1 1 d .
H5A H 0.6460 0.4820 -0.2685 0.023 Uiso 1 1 calc R
C5' C 0.5994(4) 0.2658(6) -0.3114(4) 0.0214(12) Uani 1 1 d .
O5' O 0.5620(2) 0.1489(3) -0.2842(2) 0.0240(8) Uani 1 1 d .
C5B C 0.7241(4) 0.3532(5) -0.1420(4) 0.0222(12) Uani 1 1 d .
H5B H 0.7014 0.2755 -0.0977 0.027 Uiso 1 1 calc R
C5G1 C 0.7633(4) 0.4863(5) -0.0721(4) 0.0258(13) Uani 1 1 d .
H5G1 H 0.7898 0.5617 -0.1143 0.031 Uiso 1 1 calc R
H5G2 H 0.7020 0.5297 -0.0496 0.031 Uiso 1 1 calc R
C5G2 C 0.8134(4) 0.2884(6) -0.1874(4) 0.0308(13) Uani 1 1 d .
H5G3 H 0.7863 0.2021 -0.2309 0.046 Uiso 1 1 calc R
H5G4 H 0.8735 0.2587 -0.1296 0.046 Uiso 1 1 calc R
H5G5 H 0.8375 0.3631 -0.2307 0.046 Uiso 1 1 calc R
C5D C 0.8517(4) 0.4520(6) 0.0256(4) 0.0302(13) Uani 1 1 d .
H5D1 H 0.8728 0.5430 0.0658 0.045 Uiso 1 1 calc R
H5D2 H 0.9136 0.4109 0.0043 0.045 Uiso 1 1 calc R
H5D3 H 0.8256 0.3801 0.0694 0.045 Uiso 1 1 calc R
O5" O 0.6220(3) 0.2855(4) -0.3989(3) 0.0287(9) Uani 1 1 d .
O1W O 0.5947(4) 0.7798(4) 0.6493(3) 0.0319(10) Uani 1 1 d .
O2W O 0.6849(3) 0.0053(4) 0.5520(3) 0.0315(10) Uani 1 1 d .
H1W H 0.626(4) 0.862(6) 0.625(4) 0.029(15) Uiso 1 1 d .
H3W H 0.645(4) -0.002(5) 0.488(4) 0.029(17) Uiso 1 1 d .
H4W H 0.665(4) 0.099(6) 0.562(4) 0.042(18) Uiso 1 1 d .
H2W H 0.541(4) 0.796(7) 0.650(5) 0.04(2) Uiso 1 1 d .

loop_
_atom_site_aniso_label
_atom_site_aniso_U_11
_atom_site_aniso_U_22
_atom_site_aniso_U_33
_atom_site_aniso_U_23
_atom_site_aniso_U_13
_atom_site_aniso_U_12
N1 0.027(2) 0.026(3) 0.018(2) 0.0026(19) 0.010(2) 0.0012(19)
C1A 0.027(3) 0.022(3) 0.019(3) 0.003(2) 0.011(2) 0.000(2)
C1' 0.026(3) 0.019(3) 0.023(3) 0.003(3) 0.009(2) 0.002(2)
O1' 0.043(2) 0.018(2) 0.027(2) 0.0005(17) 0.0206(18) -0.0012(17)
C1B 0.030(3) 0.032(3) 0.016(3) -0.002(2) 0.005(3) -0.004(2)
C1G 0.030(3) 0.028(3) 0.019(3) -0.007(3) 0.006(3) -0.001(3)
C1D1 0.030(3) 0.027(3) 0.033(4) -0.005(3) 0.007(3) -0.002(2)
C1D2 0.033(3) 0.032(4) 0.025(3) 0.003(3) 0.007(3) 0.000(3)
C1E1 0.041(4) 0.034(4) 0.027(3) 0.001(3) 0.006(3) -0.016(3)
C1E2 0.030(3) 0.036(4) 0.034(4) -0.006(3) 0.012(3) 0.004(3)
C1Z 0.045(4) 0.036(4) 0.032(4) -0.005(3) 0.018(3) -0.009(3)
N2 0.034(3) 0.013(2) 0.013(2) 0.0035(18) 0.0103(19) 0.0063(18)
C2A 0.032(3) 0.022(3) 0.018(3) -0.005(2) 0.011(2) -0.002(2)
C2' 0.034(3) 0.016(3) 0.008(3) 0.005(2) 0.009(2) 0.004(2)
O2' 0.037(2) 0.021(2) 0.0117(19) -0.0020(15) 0.0100(16) 0.0009(16)
N3 0.029(3) 0.022(2) 0.015(2) -0.0081(18) 0.0098(19) 0.001(2)
C3A 0.030(3) 0.018(3) 0.017(3) 0.001(2) 0.008(3) 0.002(2)
C3' 0.028(3) 0.012(3) 0.026(3) 0.000(3) 0.011(3) 0.001(2)
O3' 0.043(2) 0.022(2) 0.026(2) -0.0049(18) 0.0149(18) -0.0042(18)
C3B 0.038(3) 0.030(3) 0.018(3) -0.001(2) 0.012(2) 0.002(3)
N4 0.029(2) 0.016(2) 0.014(2) -0.0047(19) 0.0068(19) 0.0000(19)
C4A 0.033(3) 0.011(3) 0.014(3) 0.002(2) 0.010(2) -0.002(2)
C4' 0.026(3) 0.016(3) 0.019(3) 0.001(2) 0.007(3) -0.004(2)
O4' 0.039(2) 0.033(2) 0.014(2) 0.0025(17) 0.0086(16) 0.0017(17)
C4B 0.036(3) 0.017(3) 0.015(3) 0.000(2) 0.011(3) 0.002(2)
C4G 0.028(3) 0.020(3) 0.017(3) -0.003(2) 0.003(2) -0.002(2)
C4D1 0.032(3) 0.028(3) 0.029(4) 0.006(3) 0.011(3) 0.000(2)
C4D2 0.035(3) 0.030(3) 0.021(3) 0.001(3) 0.009(3) -0.002(3)
C4E1 0.037(4) 0.041(4) 0.027(3) -0.001(3) 0.016(3) -0.004(3)
C4E2 0.034(3) 0.032(3) 0.033(4) 0.003(3) 0.009(3) 0.004(3)
C4Z 0.028(3) 0.031(3) 0.042(4) -0.001(3) 0.013(3) 0.004(3)
N5 0.032(3) 0.025(2) 0.010(2) 0.0003(19) 0.009(2) 0.003(2)
C5A 0.026(3) 0.021(3) 0.013(3) 0.004(2) 0.010(2) 0.003(2)
C5' 0.022(3) 0.025(3) 0.018(3) 0.005(3) 0.007(2) 0.005(2)
O5' 0.029(2) 0.026(2) 0.019(2) -0.0026(16) 0.0103(16) -0.0044(17)
C5B 0.028(3) 0.021(3) 0.022(3) 0.004(2) 0.015(3) -0.001(2)
C5G1 0.039(3) 0.021(3) 0.024(3) -0.002(3) 0.019(3) -0.001(2)
C5G2 0.026(3) 0.030(3) 0.040(4) -0.006(3) 0.015(3) 0.006(3)
C5D 0.034(3) 0.031(3) 0.028(3) -0.002(3) 0.012(3) -0.002(3)
O5" 0.048(2) 0.025(2) 0.018(2) -0.0001(17) 0.0171(18) -0.0010(17)
O1W 0.040(3) 0.029(3) 0.031(2) -0.0002(19) 0.016(2) 0.001(2)
O2W 0.039(2) 0.028(3) 0.028(3) -0.004(2) 0.010(2) 0.003(2)

loop_
_atom_type_symbol
_atom_type_description
_atom_type_scat_dispersion_real
_atom_type_scat_dispersion_imag
_atom_type_scat_source
C C 0.0033 0.0016 'International Tables Vol C Tables 4.2.6.8 and 6.1.1.4'
H H 0.0000 0.0000 'International Tables Vol C Tables 4.2.6.8 and 6.1.1.4'
N N 0.0061 0.0033 'International Tables Vol C Tables 4.2.6.8 and 6.1.1.4'
O O 0.0106 0.0060 'International Tables Vol C Tables 4.2.6.8 and 6.1.1.4'

loop_
_geom_angle_atom_site_label_1
_geom_angle_atom_site_label_2
_geom_angle_atom_site_label_3
_geom_angle
N1 C1A C1' 107.2(4)
N1 C1A C1B 107.6(4)
C1' C1A C1B 113.1(4)
O1' C1' N2 123.0(5)
O1' C1' C1A 120.6(4)
N2 C1' C1A 116.5(4)
C1G C1B C1A 114.6(4)
C1D1 C1G C1D2 118.5(5)
C1D1 C1G C1B 124.2(5)
C1D2 C1G C1B 117.3(5)
C1G C1D1 C1E1 120.6(5)
C1E2 C1D2 C1G 120.4(5)
C1Z C1E1 C1D1 120.3(5)
C1Z C1E2 C1D2 120.0(5)
C1E1 C1Z C1E2 120.1(5)
C1' N2 C2A 120.9(4)
N2 C2A C2' 116.7(4)
O2' C2' N3 120.9(4)
O2' C2' C2A 118.9(4)
N3 C2' C2A 120.2(4)
C2' N3 C3A 117.4(4)
N3 C3A C3' 112.4(4)
N3 C3A C3B 110.6(4)
C3' C3A C3B 111.1(4)
O3' C3' N4 121.4(5)
O3' C3' C3A 121.0(4)
N4 C3' C3A 117.6(4)
C3' N4 C4A 122.8(4)
C4B C4A N4 124.9(4)
C4B C4A C4' 118.6(4)
N4 C4A C4' 116.5(4)
O4' C4' N5 121.3(4)
O4' C4' C4A 121.5(4)
N5 C4' C4A 117.3(4)
C4A C4B C4G 129.1(5)
C4D1 C4G C4D2 118.2(4)
C4D1 C4G C4B 123.2(5)
C4D2 C4G C4B 118.6(4)
C4E1 C4D1 C4G 120.1(5)
C4E2 C4D2 C4G 121.0(5)
C4Z C4E1 C4D1 120.7(5)
C4Z C4E2 C4D2 119.8(5)
C4E1 C4Z C4E2 120.2(5)
C4' N5 C5A 118.7(4)
N5 C5A C5B 109.9(4)
N5 C5A C5' 110.9(4)
C5B C5A C5' 110.9(4)
O5' C5' O5" 124.6(4)
O5' C5' C5A 118.8(4)
O5" C5' C5A 116.4(4)
C5G1 C5B C5A 111.2(4)
C5G1 C5B C5G2 111.3(4)
C5A C5B C5G2 110.0(4)
C5D C5G1 C5B 114.5(4)

loop_
_geom_bond_atom_site_label_1
_geom_bond_atom_site_label_2
_geom_bond_distance
N1 C1A 1.493(5)
C1A C1' 1.516(7)
C1A C1B 1.524(6)
C1' O1' 1.215(5)
C1' N2 1.331(6)
C1B C1G 1.519(7)
C1G C1D1 1.377(7)
C1G C1D2 1.401(7)
C1D1 C1E1 1.399(6)
C1D2 C1E2 1.398(6)
C1E1 C1Z 1.373(7)
C1E2 C1Z 1.373(7)
N2 C2A 1.450(6)
C2A C2' 1.491(6)
C2' O2' 1.238(5)
C2' N3 1.342(5)
N3 C3A 1.458(6)
C3A C3' 1.508(6)
C3A C3B 1.525(6)
C3' O3' 1.224(5)
C3' N4 1.338(6)
N4 C4A 1.429(6)
C4A C4B 1.317(6)
C4A C4' 1.509(6)
C4' O4' 1.237(5)
C4' N5 1.337(6)
C4B C4G 1.481(6)
C4G C4D1 1.386(7)
C4G C4D2 1.395(6)
C4D1 C4E1 1.383(6)
C4D2 C4E2 1.376(7)
C4E1 C4Z 1.368(7)
C4E2 C4Z 1.368(7)
N5 C5A 1.475(5)
C5A C5B 1.530(6)
C5A C5' 1.539(7)
C5' O5' 1.251(5)
C5' O5" 1.261(5)
C5B C5G1 1.523(6)
C5B C5G2 1.535(6)
C5G1 C5D 1.523(6)
